data_4022969
loop_
_publ_author_name
'Morris J. Robins'
'Ireneusz Nowak'
'Stanislaw F. Wnuk'
'Fritz Hansske'
'Danuta Madej'

_publ_section_title
;
 Deoxygenative [1,2]-Hydride Shift Rearrangements in Nucleoside and
 Sugar Chemistry: Analogy with the [1,2]-Electron Shift in
 the Deoxygenation of Ribonucleotides by Ribonucleotide Reductase
;
_journal_name_full 'Journal of Organic Chemistry'
_journal_page_first 8216
_journal_page_last 8221
_journal_paper_doi 10.1021/jo071102b
_journal_volume 72
_journal_year 2007
_chemical_formula_sum 'C10 H13 N5 O3'
_chemical_formula_weight 251.25
_chemical_name_systematic
; 
 ? 
;
_space_group_IT_number 19
_symmetry_cell_setting orthorhombic
_symmetry_space_group_name_Hall 'P 2ac 2ab'
_symmetry_space_group_name_H-M 'P 21 21 21'
_atom_sites_solution_hydrogens geom
_atom_sites_solution_primary direct
_atom_sites_solution_secondary difmap
_audit_creation_method SHELXL-97
_cell_angle_alpha 90.00
_cell_angle_beta 90.00
_cell_angle_gamma 90.00
_cell_formula_units_Z 4
_cell_length_a 7.6980(12)
_cell_length_b 10.0638(15)
_cell_length_c 14.166(2)
_cell_measurement_temperature 273(2)
_cell_measurement_theta_max 28.4
_cell_measurement_theta_min 2.5
_cell_volume 1097.4(3)
_computing_cell_refinement 'Bruker SMART'
_computing_data_collection 'Bruker SMART'
_computing_data_reduction 'Bruker SAINT'
_computing_molecular_graphics 'Bruker SHELXTL'
_computing_publication_material 'Bruker SHELXTL'
_computing_structure_refinement 'SHELXL-97 (Sheldrick, 1997)'
_computing_structure_solution 'SHELXS-97 (Sheldrick, 1990)'
_diffrn_ambient_temperature 273(2)
_diffrn_measured_fraction_theta_full 0.969
_diffrn_measured_fraction_theta_max 0.969
_diffrn_measurement_device_type 'Bruker Nonius Apex II CCD area detector'
_diffrn_measurement_method 'phi and omega scans'
_diffrn_radiation_monochromator 'Montel 200 mirrors'
_diffrn_radiation_source 'Bruker Nonius FR591 rotating anode'
_diffrn_radiation_type MoK\a
_diffrn_radiation_wavelength 0.71073
_diffrn_reflns_av_R_equivalents 0.0409
_diffrn_reflns_av_sigmaI/netI 0.0262
_diffrn_reflns_limit_h_max 9
_diffrn_reflns_limit_h_min -10
_diffrn_reflns_limit_k_max 13
_diffrn_reflns_limit_k_min -13
_diffrn_reflns_limit_l_max 18
_diffrn_reflns_limit_l_min -17
_diffrn_reflns_number 13909
_diffrn_reflns_theta_full 28.42
_diffrn_reflns_theta_max 28.42
_diffrn_reflns_theta_min 2.48
_exptl_absorpt_coefficient_mu 0.116
_exptl_absorpt_correction_type multi-scan
_exptl_absorpt_process_details 'SADABS; Sheldrick, 2003'
_exptl_crystal_colour clear
_exptl_crystal_density_diffrn 1.521
_exptl_crystal_density_method 'not measured'
_exptl_crystal_description Needles
_exptl_crystal_F_000 528
_exptl_crystal_size_max 0.5
_exptl_crystal_size_mid 0.1
_exptl_crystal_size_min 0.05
_refine_diff_density_max 0.438
_refine_diff_density_min -0.398
_refine_diff_density_rms 0.071
_refine_ls_abs_structure_details 'Flack H D (1983), Acta Cryst. A39, 876-881'
_refine_ls_abs_structure_Flack 0.4(10)
_refine_ls_extinction_coef 0.012(3)
_refine_ls_extinction_expression Fc^*^=kFc[1+0.001xFc^2^\l^3^/sin(2\q)]^-1/4^
_refine_ls_extinction_method SHELXL
_refine_ls_goodness_of_fit_ref 1.055
_refine_ls_hydrogen_treatment mixed
_refine_ls_matrix_type full
_refine_ls_number_parameters 166
_refine_ls_number_reflns 2623
_refine_ls_number_restraints 0
_refine_ls_restrained_S_all 1.055
_refine_ls_R_factor_all 0.0381
_refine_ls_R_factor_gt 0.0362
_refine_ls_shift/su_max 0.018
_refine_ls_shift/su_mean 0.001
_refine_ls_structure_factor_coef Fsqd
_refine_ls_weighting_details 'calc w=1/[\s^2^(Fo^2^)+(0.0578P)^2^+0.2607P] where P=(Fo^2^+2Fc^2^)/3'
_refine_ls_weighting_scheme calc
_refine_ls_wR_factor_gt 0.0962
_refine_ls_wR_factor_ref 0.0982
_reflns_number_gt 2515
_reflns_number_total 2623
_reflns_threshold_expression >2sigma(I)
_cod_data_source_file jo071102b.cif
_cod_data_source_block mr5
_cod_depositor_comments
;
The following automatic conversions were performed:
'_symmetry_cell_setting' value 'Orthorhombic' changed to 'orthorhombic'
according to '/home/saulius/struct/CIF-dictionaries/cif_core.dic'
dictionary named 'cif_core.dic' version 2.4.1 from 2010-06-29.

Automatic conversion script
Id: cif_fix_enum 1527 2010-12-29 10:47:43Z saulius 
;
_cod_database_code 4022969

loop_
_symmetry_equiv_pos_as_xyz
'x, y, z'
'-x+1/2, -y, z+1/2'
'-x, y+1/2, -z+1/2'
'x+1/2, -y+1/2, -z'

loop_
_atom_site_label
_atom_site_type_symbol
_atom_site_fract_x
_atom_site_fract_y
_atom_site_fract_z
_atom_site_U_iso_or_equiv
_atom_site_adp_type
_atom_site_occupancy
_atom_site_symmetry_multiplicity
_atom_site_calc_flag
_atom_site_refinement_flags
N6 N 0.4992(2) 0.63479(13) 1.21877(9) 0.0311(3) Uani 1 1 d .
H1A H 0.4996 0.5539 1.2383 0.037 Uiso 1 1 calc R
H1B H 0.5140 0.6988 1.2582 0.037 Uiso 1 1 calc R
N3 N 0.4282(2) 0.70509(13) 0.93100(9) 0.0299(3) Uani 1 1 d .
N1 N 0.45270(19) 0.55982(12) 1.06579(9) 0.0248(3) Uani 1 1 d .
N9 N 0.45120(19) 0.93741(12) 0.97557(9) 0.0231(3) Uani 1 1 d .
N7 N 0.4944(2) 0.91450(12) 1.13200(9) 0.0273(3) Uani 1 1 d .
O4' O 0.58958(15) 1.01952(10) 0.83777(8) 0.0245(3) Uani 1 1 d .
O3' O 0.38787(19) 1.34038(12) 0.81525(9) 0.0346(3) Uani 1 1 d .
H4 H 0.3535 1.3543 0.8691 0.052 Uiso 1 1 calc R
C6 C 0.47574(19) 0.66104(13) 1.12711(10) 0.0197(3) Uani 1 1 d .
C3' C 0.4101(2) 1.20221(15) 0.80167(10) 0.0226(3) Uani 1 1 d .
H9 H 0.3591 1.1749 0.7413 0.027 Uiso 1 1 calc R
C4 C 0.4500(2) 0.80302(13) 0.99374(10) 0.0204(3) Uani 1 1 d .
C5 C 0.4752(2) 0.79048(14) 1.09024(10) 0.0201(3) Uani 1 1 d .
C1' C 0.4253(2) 0.99477(14) 0.88235(10) 0.0222(3) Uani 1 1 d .
H6 H 0.3607 0.9309 0.8437 0.027 Uiso 1 1 calc R
C8 C 0.4799(2) 0.99736(14) 1.06166(10) 0.0271(3) Uani 1 1 d .
H5 H 0.4882 1.0890 1.0689 0.032 Uiso 1 1 calc R
C2 C 0.4313(3) 0.58721(15) 0.97347(12) 0.0303(4) Uani 1 1 d .
H2 H 0.4168 0.5140 0.9342 0.036 Uiso 1 1 calc R
C4' C 0.6003(2) 1.15688(14) 0.80769(10) 0.0201(3) Uani 1 1 d .
H8 H 0.6544 1.1619 0.7452 0.024 Uiso 1 1 calc R
C5' C 0.7053(2) 1.23717(16) 0.87790(12) 0.0272(3) Uani 1 1 d .
H12A H 0.6966 1.3306 0.8618 0.033 Uiso 1 1 calc R
H12B H 0.6560 1.2255 0.9404 0.033 Uiso 1 1 calc R
C2' C 0.3268(2) 1.12589(17) 0.88246(12) 0.0282(3) Uani 1 1 d .
H11A H 0.2038 1.1119 0.8712 0.034 Uiso 1 1 calc R
H11B H 0.3415 1.1724 0.9419 0.034 Uiso 1 1 calc R
O5' O 0.88321(15) 1.20020(11) 0.88005(9) 0.0292(3) Uani 1 1 d .
H5A H 0.8913 1.1206 0.8914 0.044 Uiso 1 1 calc R

loop_
_atom_site_aniso_label
_atom_site_aniso_U_11
_atom_site_aniso_U_22
_atom_site_aniso_U_33
_atom_site_aniso_U_23
_atom_site_aniso_U_13
_atom_site_aniso_U_12
N1 0.0551(9) 0.0188(6) 0.0194(6) 0.0035(5) -0.0010(6) -0.0003(6)
N3 0.0527(9) 0.0182(6) 0.0186(6) -0.0016(5) -0.0042(6) -0.0042(6)
N2 0.0356(8) 0.0151(5) 0.0235(6) -0.0007(5) 0.0003(5) -0.0020(5)
N5 0.0404(8) 0.0123(5) 0.0167(6) 0.0010(4) -0.0003(5) -0.0014(5)
N4 0.0481(8) 0.0152(5) 0.0187(6) -0.0023(5) 0.0003(6) -0.0013(6)
O3 0.0315(6) 0.0159(5) 0.0262(5) 0.0017(4) 0.0052(5) 0.0028(4)
O4 0.0516(8) 0.0208(6) 0.0315(6) 0.0056(4) -0.0048(6) 0.0078(5)
C1 0.0249(7) 0.0152(6) 0.0191(6) 0.0009(5) 0.0018(6) -0.0001(5)
C9 0.0311(7) 0.0181(7) 0.0188(6) 0.0035(5) -0.0059(6) 0.0009(6)
C3 0.0292(7) 0.0137(6) 0.0182(6) 0.0002(5) 0.0014(6) -0.0015(6)
C4 0.0302(7) 0.0146(6) 0.0155(6) -0.0013(5) 0.0018(5) -0.0003(6)
C6 0.0301(7) 0.0170(6) 0.0194(7) 0.0037(5) -0.0025(6) -0.0040(6)
C5 0.0477(10) 0.0139(6) 0.0196(7) -0.0025(5) 0.0009(7) -0.0015(7)
C2 0.0495(10) 0.0160(6) 0.0254(7) -0.0042(6) -0.0040(7) -0.0046(7)
C8 0.0278(7) 0.0166(6) 0.0159(6) 0.0024(5) 0.0026(5) -0.0007(5)
C12 0.0268(8) 0.0209(7) 0.0339(8) -0.0046(6) -0.0018(7) -0.0027(6)
C11 0.0268(7) 0.0249(7) 0.0330(8) 0.0092(7) 0.0028(6) 0.0022(6)
O5 0.0272(6) 0.0166(5) 0.0439(7) 0.0065(5) -0.0024(5) -0.0021(4)

loop_
_atom_type_symbol
_atom_type_description
_atom_type_scat_dispersion_real
_atom_type_scat_dispersion_imag
_atom_type_scat_source
C C 0.0033 0.0016 'International Tables Vol C Tables 4.2.6.8 and 6.1.1.4'
H H 0.0000 0.0000 'International Tables Vol C Tables 4.2.6.8 and 6.1.1.4'
N N 0.0061 0.0033 'International Tables Vol C Tables 4.2.6.8 and 6.1.1.4'
O O 0.0106 0.0060 'International Tables Vol C Tables 4.2.6.8 and 6.1.1.4'

loop_
_geom_angle_atom_site_label_1
_geom_angle_atom_site_label_2
_geom_angle_atom_site_label_3
_geom_angle
C2 N3 C3 110.75(13)
C2 N2 C1 119.09(13)
C3 N5 C5 105.41(12)
C3 N5 C6 123.96(12)
C5 N5 C6 130.64(12)
C5 N4 C4 103.88(12)
C6 O3 C8 110.19(10)
N1 C1 N2 119.55(13)
N1 C1 C4 123.03(13)
N2 C1 C4 117.42(13)
O4 C9 C11 110.09(13)
O4 C9 C8 113.55(13)
C11 C9 C8 102.14(11)
N3 C3 N5 126.90(13)
N3 C3 C4 127.27(13)
N5 C3 C4 105.83(12)
C3 C4 N4 110.68(12)
C3 C4 C1 116.85(13)
N4 C4 C1 132.47(13)
O3 C6 N5 110.35(12)
O3 C6 C11 106.81(11)
N5 C6 C11 114.28(13)
N4 C5 N5 114.20(12)
N3 C2 N2 128.60(14)
O3 C8 C12 110.25(12)
O3 C8 C9 104.21(11)
C12 C8 C9 112.74(12)
O5 C12 C8 112.89(13)
C9 C11 C6 103.12(13)

loop_
_geom_bond_atom_site_label_1
_geom_bond_atom_site_label_2
_geom_bond_distance
N1 C1 1.3375(19)
N3 C2 1.3303(19)
N3 C3 1.3376(19)
N2 C2 1.347(2)
N2 C1 1.3504(18)
N5 C3 1.3768(17)
N5 C5 1.3784(18)
N5 C6 1.4548(18)
N4 C5 1.3041(19)
N4 C4 1.3891(17)
O3 C6 1.4351(19)
O3 C8 1.4489(17)
O4 C9 1.4141(18)
C1 C4 1.4034(18)
C9 C11 1.520(2)
C9 C8 1.536(2)
C3 C4 1.3865(19)
C6 C11 1.522(2)
C8 C12 1.515(2)
C12 O5 1.420(2)

loop_
_cod_related_entry_id
_cod_related_entry_database
_cod_related_entry_code
1 ChemSpider 65203
